data_7218303
loop_
_publ_author_name
'Li, Cheng'
'An, Shujuan'
'Zhu, Yuelu'
'Zhang, Jin'
'Kang, Yifan'
'Liu, Ping'
'Wang, Yao-Yu'
'Li, Jianli'

_publ_section_title
;
 Copper-Catalyzed Intermoleculae Cyclization of Nitriles and
 2-Aminobenzylamine for 3,4-Dihydroquinazolines and Quinazolines Synthesis
 via Cascade Coupling and Aerobic Oxidation
;
_journal_name_full 'RSC Adv.'
_journal_paper_doi 10.1039/C4RA09240F
_journal_year 2014
_chemical_formula_sum 'C14 H12 N2'
_chemical_formula_weight 208.26
_chemical_name_systematic
; 
 ? 
;
_space_group_IT_number 14
_symmetry_cell_setting monoclinic
_symmetry_space_group_name_Hall '-P 2ybc'
_symmetry_space_group_name_H-M 'P 1 21/c 1'
_atom_sites_solution_hydrogens geom
_atom_sites_solution_primary direct
_atom_sites_solution_secondary difmap
_audit_creation_method SHELXL-97
_cell_angle_alpha 90.00
_cell_angle_beta 90.752(12)
_cell_angle_gamma 90.00
_cell_formula_units_Z 8
_cell_length_a 9.026(6)
_cell_length_b 23.908(16)
_cell_length_c 10.185(7)
_cell_measurement_reflns_used 1786
_cell_measurement_temperature 296(2)
_cell_measurement_theta_max 24.41
_cell_measurement_theta_min 2.63
_cell_volume 2198(3)
_computing_cell_refinement 'Bruker SAINT'
_computing_data_collection 'Bruker APEX2'
_computing_data_reduction 'Bruker SAINT'
_computing_molecular_graphics 'Bruker SHELXTL'
_computing_publication_material 'Bruker SHELXTL'
_computing_structure_refinement 'SHELXL-97 (Sheldrick, 2008)'
_computing_structure_solution 'SHELXS-97 (Sheldrick, 2008)'
_diffrn_ambient_temperature 296(2)
_diffrn_measured_fraction_theta_full 0.995
_diffrn_measured_fraction_theta_max 0.995
_diffrn_measurement_device_type 'Bruker APEX-II CCD'
_diffrn_measurement_method '\f and \w scans'
_diffrn_radiation_monochromator graphite
_diffrn_radiation_source 'fine-focus sealed tube'
_diffrn_radiation_type MoK\a
_diffrn_radiation_wavelength 0.71073
_diffrn_reflns_av_R_equivalents 0.1040
_diffrn_reflns_av_sigmaI/netI 0.1043
_diffrn_reflns_limit_h_max 10
_diffrn_reflns_limit_h_min -10
_diffrn_reflns_limit_k_max 28
_diffrn_reflns_limit_k_min -21
_diffrn_reflns_limit_l_max 11
_diffrn_reflns_limit_l_min -12
_diffrn_reflns_number 10686
_diffrn_reflns_theta_full 25.10
_diffrn_reflns_theta_max 25.10
_diffrn_reflns_theta_min 1.70
_exptl_absorpt_coefficient_mu 0.076
_exptl_absorpt_correction_T_max 0.9873
_exptl_absorpt_correction_T_min 0.9850
_exptl_absorpt_correction_type multi-scan
_exptl_absorpt_process_details SADABS
_exptl_crystal_colour yellow
_exptl_crystal_density_diffrn 1.259
_exptl_crystal_density_method 'not measured'
_exptl_crystal_description block
_exptl_crystal_F_000 880
_exptl_crystal_size_max 0.20
_exptl_crystal_size_mid 0.18
_exptl_crystal_size_min 0.17
_refine_diff_density_max 0.534
_refine_diff_density_min -0.464
_refine_diff_density_rms 0.119
_refine_ls_extinction_method none
_refine_ls_goodness_of_fit_ref 1.448
_refine_ls_hydrogen_treatment constr
_refine_ls_matrix_type full
_refine_ls_number_parameters 289
_refine_ls_number_reflns 3895
_refine_ls_number_restraints 0
_refine_ls_restrained_S_all 1.448
_refine_ls_R_factor_all 0.1884
_refine_ls_R_factor_gt 0.1308
_refine_ls_shift/su_max 0.010
_refine_ls_shift/su_mean 0.002
_refine_ls_structure_factor_coef Fsqd
_refine_ls_weighting_details 'calc w=1/[\s^2^(Fo^2^)+(0.2000P)^2^+0.0000P] where P=(Fo^2^+2Fc^2^)/3'
_refine_ls_weighting_scheme calc
_refine_ls_wR_factor_gt 0.3909
_refine_ls_wR_factor_ref 0.4312
_reflns_number_gt 2198
_reflns_number_total 3895
_reflns_threshold_expression >2sigma(I)
_cod_data_source_file c4ra09240f2.cif
_cod_data_source_block 1
_cod_depositor_comments
;
The following automatic conversions were performed:

'_symmetry_cell_setting' value 'Monoclinic' changed to 'monoclinic'
according to
/usr/data/users/saulius/crontab/automatic-downloads/rss-feeds/RSC/lib/dictionaries/cif_core.dic
dictionary named 'cif_core.dic' version 2.4.2 from 2011-04-26.

Automatic conversion script
Id: cif_fix_values 2827 2014-09-09 07:05:25Z andrius 
;
_cod_original_sg_symbol_H-M P21/c
_cod_database_code 7218303

loop_
_symmetry_equiv_pos_as_xyz
'x, y, z'
'-x, y+1/2, -z+1/2'
'-x, -y, -z'
'x, -y-1/2, z-1/2'

loop_
_atom_site_label
_atom_site_type_symbol
_atom_site_fract_x
_atom_site_fract_y
_atom_site_fract_z
_atom_site_U_iso_or_equiv
_atom_site_adp_type
_atom_site_occupancy
_atom_site_symmetry_multiplicity
_atom_site_calc_flag
_atom_site_refinement_flags
C1 C 0.7410(7) 0.3564(3) 0.3040(6) 0.0519(16) Uani 1 1 d .
H1 H 0.6679 0.3456 0.3623 0.062 Uiso 1 1 calc R
C2 C 0.8796(9) 0.4286(3) 0.2002(8) 0.066(2) Uani 1 1 d .
H2 H 0.9009 0.4663 0.1878 0.079 Uiso 1 1 calc R
C3 C 0.9640(8) 0.3879(3) 0.1347(7) 0.0602(19) Uani 1 1 d .
H3 H 1.0385 0.3986 0.0776 0.072 Uiso 1 1 calc R
C4 C 0.9351(7) 0.3330(3) 0.1559(6) 0.0509(16) Uani 1 1 d .
H4 H 0.9909 0.3059 0.1134 0.061 Uiso 1 1 calc R
C5 C 0.8234(6) 0.3165(3) 0.2401(5) 0.0404(14) Uani 1 1 d .
C6 C 0.7948(6) 0.2559(3) 0.2604(5) 0.0431(15) Uani 1 1 d .
C7 C 0.8105(6) 0.1632(2) 0.1971(6) 0.0410(14) Uani 1 1 d .
C8 C 0.8793(7) 0.1249(3) 0.1161(6) 0.0495(16) Uani 1 1 d .
H8 H 0.9223 0.1369 0.0386 0.059 Uiso 1 1 calc R
C9 C 0.8840(8) 0.0698(3) 0.1496(7) 0.0621(19) Uani 1 1 d .
H9 H 0.9305 0.0445 0.0943 0.075 Uiso 1 1 calc R
C10 C 0.8227(9) 0.0510(3) 0.2616(8) 0.070(2) Uani 1 1 d .
H10 H 0.8286 0.0132 0.2830 0.084 Uiso 1 1 calc R
C11 C 0.7507(8) 0.0878(3) 0.3451(7) 0.0576(18) Uani 1 1 d .
H11 H 0.7058 0.0749 0.4209 0.069 Uiso 1 1 calc R
C12 C 0.7470(7) 0.1449(3) 0.3130(6) 0.0476(16) Uani 1 1 d .
C13 C 0.6745(7) 0.1867(3) 0.3949(6) 0.0489(16) Uani 1 1 d .
H13A H 0.5712 0.1902 0.3687 0.059 Uiso 1 1 calc R
H13B H 0.6787 0.1751 0.4861 0.059 Uiso 1 1 calc R
C14 C 0.2257(8) 0.3544(3) 0.4149(6) 0.0565(17) Uani 1 1 d .
H14 H 0.1473 0.3421 0.3623 0.068 Uiso 1 1 calc R
C15 C 0.2473(9) 0.4112(3) 0.4334(7) 0.067(2) Uani 1 1 d .
H15 H 0.1835 0.4369 0.3940 0.081 Uiso 1 1 calc R
C16 C 0.3654(9) 0.4293(3) 0.5117(7) 0.070(2) Uani 1 1 d .
H16 H 0.3812 0.4673 0.5253 0.084 Uiso 1 1 calc R
C17 C 0.4592(8) 0.3903(3) 0.5690(7) 0.0624(19) Uani 1 1 d .
H17 H 0.5391 0.4023 0.6201 0.075 Uiso 1 1 calc R
C18 C 0.4362(7) 0.3349(3) 0.5516(6) 0.0539(17) Uani 1 1 d .
H18 H 0.4995 0.3094 0.5923 0.065 Uiso 1 1 calc R
C19 C 0.3195(6) 0.3156(2) 0.4738(5) 0.0385(14) Uani 1 1 d .
C20 C 0.2952(6) 0.2546(2) 0.4550(5) 0.0406(14) Uani 1 1 d .
C21 C 0.3177(6) 0.1639(2) 0.5241(6) 0.0424(14) Uani 1 1 d .
C22 C 0.3874(6) 0.1263(3) 0.6108(6) 0.0479(16) Uani 1 1 d .
H22 H 0.4322 0.1395 0.6875 0.057 Uiso 1 1 calc R
C23 C 0.3894(7) 0.0703(3) 0.5824(7) 0.0574(18) Uani 1 1 d .
H23 H 0.4300 0.0454 0.6432 0.069 Uiso 1 1 calc R
C24 C 0.3333(8) 0.0504(3) 0.4675(8) 0.064(2) Uani 1 1 d .
H24 H 0.3411 0.0125 0.4481 0.077 Uiso 1 1 calc R
C25 C 0.2651(8) 0.0859(3) 0.3794(7) 0.0590(19) Uani 1 1 d .
H25 H 0.2240 0.0719 0.3019 0.071 Uiso 1 1 calc R
C26 C 0.2574(6) 0.1432(3) 0.4062(6) 0.0443(15) Uani 1 1 d .
C27 C 0.1838(7) 0.1833(3) 0.3173(6) 0.0507(16) Uani 1 1 d .
H27A H 0.1938 0.1710 0.2271 0.061 Uiso 1 1 calc R
H27B H 0.0790 0.1853 0.3369 0.061 Uiso 1 1 calc R
C52 C 0.7680(10) 0.4139(3) 0.2810(8) 0.070(2) Uani 1 1 d .
H52 H 0.7101 0.4411 0.3206 0.084 Uiso 1 1 calc R
N1 N 0.8157(5) 0.2200(2) 0.1634(5) 0.0428(12) Uani 1 1 d .
N2 N 0.7479(6) 0.2397(2) 0.3806(5) 0.0531(15) Uani 1 1 d .
H2A H 0.7618 0.2610 0.4477 0.064 Uiso 1 1 calc R
N3 N 0.3159(5) 0.2208(2) 0.5535(5) 0.0434(13) Uani 1 1 d .
N4 N 0.2504(6) 0.2375(2) 0.3337(5) 0.0512(14) Uani 1 1 d .
H4A H 0.2618 0.2590 0.2669 0.061 Uiso 1 1 calc R

loop_
_atom_site_aniso_label
_atom_site_aniso_U_11
_atom_site_aniso_U_22
_atom_site_aniso_U_33
_atom_site_aniso_U_23
_atom_site_aniso_U_13
_atom_site_aniso_U_12
C1 0.044(3) 0.047(4) 0.064(4) -0.006(3) 0.003(3) 0.002(3)
C2 0.069(5) 0.047(4) 0.082(5) 0.007(4) -0.017(4) -0.001(4)
C3 0.046(4) 0.055(5) 0.080(5) 0.006(4) -0.002(3) -0.012(3)
C4 0.042(3) 0.051(4) 0.060(4) 0.000(3) 0.006(3) -0.001(3)
C5 0.029(3) 0.047(4) 0.045(3) 0.002(3) -0.004(2) 0.000(3)
C6 0.026(3) 0.060(4) 0.043(3) -0.006(3) 0.000(2) -0.002(3)
C7 0.031(3) 0.043(4) 0.049(3) 0.000(3) -0.006(2) -0.007(3)
C8 0.042(3) 0.048(4) 0.059(4) -0.006(3) 0.003(3) -0.006(3)
C9 0.059(4) 0.047(4) 0.080(5) -0.009(4) 0.001(4) 0.004(3)
C10 0.073(5) 0.049(4) 0.088(5) 0.012(4) -0.010(4) 0.014(4)
C11 0.061(4) 0.047(4) 0.065(4) 0.007(3) 0.002(3) -0.009(3)
C12 0.043(3) 0.053(4) 0.046(3) 0.000(3) -0.005(3) -0.017(3)
C13 0.038(3) 0.055(4) 0.053(3) 0.002(3) 0.011(3) -0.007(3)
C14 0.052(4) 0.058(5) 0.060(4) 0.008(3) -0.008(3) 0.011(3)
C15 0.082(5) 0.049(5) 0.072(5) 0.008(4) 0.000(4) 0.017(4)
C16 0.086(6) 0.046(4) 0.077(5) -0.004(4) 0.008(4) -0.011(4)
C17 0.049(4) 0.049(4) 0.089(5) -0.006(4) -0.004(4) -0.011(3)
C18 0.040(3) 0.054(4) 0.068(4) -0.002(3) -0.008(3) 0.003(3)
C19 0.036(3) 0.030(3) 0.049(3) 0.005(2) 0.002(2) 0.000(2)
C20 0.033(3) 0.046(4) 0.042(3) 0.002(3) 0.003(2) -0.001(3)
C21 0.035(3) 0.041(4) 0.051(3) 0.002(3) 0.004(3) -0.002(3)
C22 0.036(3) 0.050(4) 0.057(4) 0.006(3) -0.002(3) -0.001(3)
C23 0.045(4) 0.047(4) 0.080(5) 0.014(4) 0.004(3) 0.014(3)
C24 0.067(5) 0.046(4) 0.081(5) 0.002(4) 0.024(4) 0.002(4)
C25 0.061(4) 0.052(4) 0.064(4) -0.001(3) 0.015(3) -0.010(3)
C26 0.035(3) 0.048(4) 0.051(3) -0.002(3) 0.009(3) -0.014(3)
C27 0.053(4) 0.047(4) 0.051(3) 0.002(3) -0.007(3) -0.010(3)
C52 0.086(6) 0.048(4) 0.076(5) -0.005(4) 0.002(4) 0.007(4)
N1 0.036(3) 0.044(3) 0.049(3) 0.001(2) 0.001(2) -0.004(2)
N2 0.063(3) 0.056(3) 0.040(3) -0.004(2) 0.009(2) -0.012(3)
N3 0.037(3) 0.046(3) 0.048(3) 0.004(2) -0.001(2) -0.002(2)
N4 0.048(3) 0.062(4) 0.044(3) 0.007(2) -0.004(2) -0.008(3)

loop_
_atom_type_symbol
_atom_type_description
_atom_type_scat_dispersion_real
_atom_type_scat_dispersion_imag
_atom_type_scat_source
C C 0.0033 0.0016 'International Tables Vol C Tables 4.2.6.8 and 6.1.1.4'
H H 0.0000 0.0000 'International Tables Vol C Tables 4.2.6.8 and 6.1.1.4'
N N 0.0061 0.0033 'International Tables Vol C Tables 4.2.6.8 and 6.1.1.4'

loop_
_geom_angle_atom_site_label_1
_geom_angle_atom_site_label_2
_geom_angle_atom_site_label_3
_geom_angle
C5 C1 C52 119.9(6)
C5 C1 H1 120.1
C52 C1 H1 120.1
C52 C2 C3 121.2(7)
C52 C2 H2 119.4
C3 C2 H2 119.4
C4 C3 C2 119.1(7)
C4 C3 H3 120.4
C2 C3 H3 120.4
C3 C4 C5 121.0(6)
C3 C4 H4 119.5
C5 C4 H4 119.5
C1 C5 C4 119.8(6)
C1 C5 C6 120.9(5)
C4 C5 C6 119.4(5)
N1 C6 N2 122.6(6)
N1 C6 C5 120.0(5)
N2 C6 C5 117.4(5)
C8 C7 C12 119.4(6)
C8 C7 N1 118.6(5)
C12 C7 N1 121.9(5)
C9 C8 C7 120.2(6)
C9 C8 H8 119.9
C7 C8 H8 119.9
C10 C9 C8 121.5(7)
C10 C9 H9 119.3
C8 C9 H9 119.3
C9 C10 C11 120.3(7)
C9 C10 H10 119.9
C11 C10 H10 119.9
C10 C11 C12 119.0(7)
C10 C11 H11 120.5
C12 C11 H11 120.5
C7 C12 C11 119.7(6)
C7 C12 C13 117.5(6)
C11 C12 C13 122.8(6)
N2 C13 C12 109.6(5)
N2 C13 H13A 109.8
C12 C13 H13A 109.8
N2 C13 H13B 109.8
C12 C13 H13B 109.8
H13A C13 H13B 108.2
C15 C14 C19 120.9(6)
C15 C14 H14 119.5
C19 C14 H14 119.5
C14 C15 C16 119.2(7)
C14 C15 H15 120.4
C16 C15 H15 120.4
C17 C16 C15 119.4(7)
C17 C16 H16 120.3
C15 C16 H16 120.3
C18 C17 C16 120.9(7)
C18 C17 H17 119.6
C16 C17 H17 119.6
C17 C18 C19 121.0(6)
C17 C18 H18 119.5
C19 C18 H18 119.5
C14 C19 C18 118.6(6)
C14 C19 C20 120.8(5)
C18 C19 C20 120.6(5)
N3 C20 N4 123.6(6)
N3 C20 C19 119.4(5)
N4 C20 C19 117.0(5)
N3 C21 C26 121.5(5)
N3 C21 C22 119.7(5)
C26 C21 C22 118.7(6)
C23 C22 C21 120.0(6)
C23 C22 H22 120.0
C21 C22 H22 120.0
C24 C23 C22 121.2(7)
C24 C23 H23 119.4
C22 C23 H23 119.4
C23 C24 C25 120.4(7)
C23 C24 H24 119.8
C25 C24 H24 119.8
C24 C25 C26 120.0(7)
C24 C25 H25 120.0
C26 C25 H25 120.0
C25 C26 C21 119.5(6)
C25 C26 C27 122.7(6)
C21 C26 C27 117.7(6)
N4 C27 C26 109.3(5)
N4 C27 H27A 109.8
C26 C27 H27A 109.8
N4 C27 H27B 109.8
C26 C27 H27B 109.8
H27A C27 H27B 108.3
C2 C52 C1 119.0(7)
C2 C52 H52 120.5
C1 C52 H52 120.5
C6 N1 C7 116.1(5)
C6 N2 C13 119.5(5)
C6 N2 H2A 120.3
C13 N2 H2A 120.3
C20 N3 C21 116.3(5)
C20 N4 C27 119.8(5)
C20 N4 H4A 120.1
C27 N4 H4A 120.1

loop_
_geom_bond_atom_site_label_1
_geom_bond_atom_site_label_2
_geom_bond_distance
C1 C5 1.379(8)
C1 C52 1.415(9)
C1 H1 0.9300
C2 C52 1.355(11)
C2 C3 1.409(10)
C2 H2 0.9300
C3 C4 1.358(9)
C3 H3 0.9300
C4 C5 1.388(8)
C4 H4 0.9300
C5 C6 1.488(8)
C6 N1 1.323(7)
C6 N2 1.356(7)
C7 C8 1.384(8)
C7 C12 1.390(8)
C7 N1 1.403(7)
C8 C9 1.362(9)
C8 H8 0.9300
C9 C10 1.351(10)
C9 H9 0.9300
C10 C11 1.391(10)
C10 H10 0.9300
C11 C12 1.402(9)
C11 H11 0.9300
C12 C13 1.462(9)
C13 N2 1.438(8)
C13 H13A 0.9700
C13 H13B 0.9700
C14 C15 1.384(10)
C14 C19 1.387(8)
C14 H14 0.9300
C15 C16 1.392(11)
C15 H15 0.9300
C16 C17 1.384(10)
C16 H16 0.9300
C17 C18 1.351(9)
C17 H17 0.9300
C18 C19 1.389(8)
C18 H18 0.9300
C19 C20 1.487(8)
C20 N3 1.300(7)
C20 N4 1.358(8)
C21 N3 1.394(8)
C21 C26 1.401(8)
C21 C22 1.402(8)
C22 C23 1.372(9)
C22 H22 0.9300
C23 C24 1.355(10)
C23 H23 0.9300
C24 C25 1.376(10)
C24 H24 0.9300
C25 C26 1.398(9)
C25 H25 0.9300
C26 C27 1.472(9)
C27 N4 1.437(8)
C27 H27A 0.9700
C27 H27B 0.9700
C52 H52 0.9300
N2 H2A 0.8600
N4 H4A 0.8600

loop_
_geom_torsion_atom_site_label_1
_geom_torsion_atom_site_label_2
_geom_torsion_atom_site_label_3
_geom_torsion_atom_site_label_4
_geom_torsion
C52 C2 C3 C4 -1.8(11)
C2 C3 C4 C5 0.5(10)
C52 C1 C5 C4 1.7(9)
C52 C1 C5 C6 -178.6(6)
C3 C4 C5 C1 -0.5(9)
C3 C4 C5 C6 179.8(6)
C1 C5 C6 N1 147.6(6)
C4 C5 C6 N1 -32.7(8)
C1 C5 C6 N2 -32.6(8)
C4 C5 C6 N2 147.1(6)
C12 C7 C8 C9 0.3(9)
N1 C7 C8 C9 176.1(5)
C7 C8 C9 C10 -0.1(10)
C8 C9 C10 C11 0.9(11)
C9 C10 C11 C12 -1.9(11)
C8 C7 C12 C11 -1.3(8)
N1 C7 C12 C11 -177.0(5)
C8 C7 C12 C13 -179.5(5)
N1 C7 C12 C13 4.7(8)
C10 C11 C12 C7 2.1(9)
C10 C11 C12 C13 -179.8(6)
C7 C12 C13 N2 -31.3(7)
C11 C12 C13 N2 150.5(6)
C19 C14 C15 C16 0.4(11)
C14 C15 C16 C17 0.2(11)
C15 C16 C17 C18 -1.0(11)
C16 C17 C18 C19 1.2(11)
C15 C14 C19 C18 -0.2(9)
C15 C14 C19 C20 179.3(6)
C17 C18 C19 C14 -0.6(9)
C17 C18 C19 C20 179.9(6)
C14 C19 C20 N3 -140.7(6)
C18 C19 C20 N3 38.9(8)
C14 C19 C20 N4 38.7(8)
C18 C19 C20 N4 -141.8(6)
N3 C21 C22 C23 179.9(5)
C26 C21 C22 C23 -3.1(8)
C21 C22 C23 C24 4.3(9)
C22 C23 C24 C25 -3.8(10)
C23 C24 C25 C26 2.1(10)
C24 C25 C26 C21 -0.9(9)
C24 C25 C26 C27 -178.9(6)
N3 C21 C26 C25 178.4(5)
C22 C21 C26 C25 1.4(8)
N3 C21 C26 C27 -3.5(8)
C22 C21 C26 C27 179.5(5)
C25 C26 C27 N4 -152.7(6)
C21 C26 C27 N4 29.3(8)
C3 C2 C52 C1 3.0(11)
C5 C1 C52 C2 -2.9(10)
N2 C6 N1 C7 -10.2(8)
C5 C6 N1 C7 169.6(5)
C8 C7 N1 C6 -158.2(5)
C12 C7 N1 C6 17.6(7)
N1 C6 N2 C13 -19.9(9)
C5 C6 N2 C13 160.3(5)
C12 C13 N2 C6 39.6(8)
N4 C20 N3 C21 12.0(8)
C19 C20 N3 C21 -168.7(5)
C26 C21 N3 C20 -18.7(8)
C22 C21 N3 C20 158.2(5)
N3 C20 N4 C27 17.5(9)
C19 C20 N4 C27 -161.8(5)
C26 C27 N4 C20 -36.9(8)
